data_4108909
loop_
_publ_author_name
'Samuel A. Johnson'
'Carla W. Huff'
'Ferheen Mustafa'
'Mark Saliba'

_publ_section_title
;
 Unexpected Intermediates and Products in the C-F Bond Activation of
 Tetrafluorobenzenes with a Bis(triethylphosphine)Nickel Synthon: Direct
 Evidence of a Rapid and Reversible C-H Bond Activation by Ni(0)
;
_journal_name_full 'Journal of the American Chemical Society'
_journal_page_first 17278
_journal_page_last 17280
_journal_paper_doi 10.1021/ja8081395
_journal_volume 130
_journal_year 2008
_chemical_formula_moiety '(C18 H32 F4 Ni P2)2'
_chemical_formula_sum 'C36 H64 F8 Ni2 P4'
_chemical_formula_weight 890.17
_chemical_name_systematic
;
 ?
;
_space_group_IT_number 14
_symmetry_cell_setting monoclinic
_symmetry_space_group_name_Hall '-P 2ybc'
_symmetry_space_group_name_H-M 'P 1 21/c 1'
_atom_sites_solution_hydrogens geom
_atom_sites_solution_primary direct
_atom_sites_solution_secondary difmap
_audit_conform_dict_location ftp://ftp.iucr.org/pub/cif_core.dic
_audit_conform_dict_name cif_core.dic
_audit_conform_dict_version 2.3
_audit_creation_date 2008-07-16T18:37:15-00:00
_audit_creation_method 'WinGX routine CIF_UPDATE'
_cell_angle_alpha 90
_cell_angle_beta 94.924(2)
_cell_angle_gamma 90
_cell_formula_units_Z 4
_cell_length_a 13.4517(19)
_cell_length_b 22.128(3)
_cell_length_c 14.872(2)
_cell_measurement_reflns_used 8348
_cell_measurement_temperature 173(2)
_cell_measurement_theta_max 28.02
_cell_measurement_theta_min 2.16
_cell_volume 4410.5(10)
_computing_cell_refinement 'Bruker SMART'
_computing_data_collection 'Bruker SMART'
_computing_data_reduction 'Bruker SAINT'
_computing_molecular_graphics 'Bruker SHELXTL'
_computing_publication_material 'Bruker SHELXTL'
_computing_structure_refinement 'SHELXL-97 (Sheldrick, 1997)'
_computing_structure_solution 'Bruker SHELXTL'
_diffrn_ambient_temperature 173(2)
_diffrn_measured_fraction_theta_full 0.999
_diffrn_measured_fraction_theta_max 0.999
_diffrn_measurement_device_type 'CCD area detector'
_diffrn_measurement_method 'phi and omega scans'
_diffrn_radiation_monochromator graphite
_diffrn_radiation_type MoK\a
_diffrn_radiation_wavelength 0.71073
_diffrn_reflns_av_R_equivalents 0.0245
_diffrn_reflns_av_unetI/netI 0.0181
_diffrn_reflns_limit_h_max 15
_diffrn_reflns_limit_h_min -15
_diffrn_reflns_limit_k_max 26
_diffrn_reflns_limit_k_min -26
_diffrn_reflns_limit_l_max 17
_diffrn_reflns_limit_l_min -17
_diffrn_reflns_number 41804
_diffrn_reflns_theta_full 25
_diffrn_reflns_theta_max 25
_diffrn_reflns_theta_min 1.52
_exptl_absorpt_coefficient_mu 1.056
_exptl_absorpt_correction_T_max 0.801
_exptl_absorpt_correction_T_min 0.65
_exptl_absorpt_correction_type multi-scan
_exptl_absorpt_process_details 'SADABS, BRUKER 2001'
_exptl_crystal_colour yellow
_exptl_crystal_density_diffrn 1.341
_exptl_crystal_description block
_exptl_crystal_F_000 1872
_exptl_crystal_size_max 0.4
_exptl_crystal_size_mid 0.35
_exptl_crystal_size_min 0.21
_refine_diff_density_max 1.117
_refine_diff_density_min -0.394
_refine_diff_density_rms 0.058
_refine_ls_extinction_method none
_refine_ls_goodness_of_fit_ref 1.112
_refine_ls_hydrogen_treatment mixed
_refine_ls_matrix_type full
_refine_ls_number_parameters 631
_refine_ls_number_reflns 7753
_refine_ls_number_restraints 0
_refine_ls_restrained_S_all 1.112
_refine_ls_R_factor_all 0.05
_refine_ls_R_factor_gt 0.0432
_refine_ls_shift/su_max 0.001
_refine_ls_shift/su_mean 0
_refine_ls_structure_factor_coef Fsqd
_refine_ls_weighting_details 'calc w=1/[\s^2^(Fo^2^)+(0.0462P)^2^+4.8765P] where P=(Fo^2^+2Fc^2^)/3'
_refine_ls_weighting_scheme calc
_refine_ls_wR_factor_gt 0.1101
_refine_ls_wR_factor_ref 0.1154
_reflns_number_gt 6765
_reflns_number_total 7753
_reflns_threshold_expression >2sigma(I)
_cod_data_source_file ja8081395_si_002_2.cif
_cod_data_source_block sj1235ns
_cod_original_cell_volume 4410.3(11)
_cod_database_code 4108909

loop_
_symmetry_equiv_pos_as_xyz
'x, y, z'
'-x, y+1/2, -z+1/2'
'-x, -y, -z'
'x, -y-1/2, z-1/2'

loop_
_atom_site_label
_atom_site_type_symbol
_atom_site_fract_x
_atom_site_fract_y
_atom_site_fract_z
_atom_site_U_iso_or_equiv
_atom_site_adp_type
_atom_site_occupancy
_atom_site_symmetry_multiplicity
_atom_site_calc_flag
_atom_site_refinement_flags
_atom_site_disorder_assembly
_atom_site_disorder_group
Ni1 Ni 0.27697(3) 0.620301(18) 0.48099(2) 0.03952(12) Uani 1 1 d . . .
P1A P 0.1711(3) 0.6149(2) 0.5777(2) 0.0431(7) Uani 0.490(6) 1 d P A 2
P1B P 0.1574(3) 0.59127(17) 0.5711(2) 0.0376(6) Uani 0.510(6) 1 d P A 3
P2 P 0.39769(7) 0.64864(5) 0.40163(7) 0.0613(3) Uani 1 1 d . A .
F1 F 0.37096(13) 0.61740(10) 0.57857(12) 0.0587(5) Uani 1 1 d . A .
F2 F 0.14861(17) 0.71997(10) 0.38200(14) 0.0715(6) Uani 1 1 d . A .
F3 F 0.00681(17) 0.71215(11) 0.24726(15) 0.0761(6) Uani 1 1 d . . .
F4 F 0.0598(2) 0.50262(11) 0.23194(16) 0.0971(9) Uani 1 1 d . . .
C1 C 0.1820(2) 0.61612(14) 0.38100(18) 0.0400(7) Uani 1 1 d . A .
C2 C 0.1294(2) 0.66535(15) 0.3463(2) 0.0452(7) Uani 1 1 d . . .
C3 C 0.0551(2) 0.66110(17) 0.2769(2) 0.0549(8) Uani 1 1 d . A .
C4 C 0.0288(3) 0.60693(18) 0.2368(2) 0.0637(11) Uani 1 1 d . . .
H4 H -0.0228 0.6037 0.1893 0.076 Uiso 1 1 calc R A .
C5 C 0.0822(3) 0.55788(17) 0.2699(2) 0.0631(10) Uani 1 1 d . A .
C6 C 0.1570(3) 0.56041(16) 0.3395(2) 0.0538(8) Uani 1 1 d . . .
H6 H 0.1915 0.5247 0.3593 0.065 Uiso 1 1 calc R A .
C7 C 0.0339(3) 0.61837(18) 0.5430(3) 0.0560(9) Uani 1 1 d . . .
C8 C -0.0407(3) 0.6065(2) 0.6110(3) 0.0773(12) Uani 1 1 d . A .
H8A H -0.0351 0.5644 0.6313 0.116 Uiso 1 1 calc R . .
H8B H -0.1083 0.6139 0.5831 0.116 Uiso 1 1 calc R . .
H8C H -0.0273 0.6335 0.6629 0.116 Uiso 1 1 calc R . .
C9A C 0.1879(8) 0.6776(5) 0.6569(6) 0.060(2) Uani 0.490(6) 1 d P A 2
H9A1 H 0.1413 0.6723 0.7043 0.072 Uiso 0.490(6) 1 calc PR A 2
H9A2 H 0.2566 0.6758 0.6866 0.072 Uiso 0.490(6) 1 calc PR A 2
C10A C 0.1716(6) 0.7385(4) 0.6159(6) 0.068(2) Uani 0.490(6) 1 d P A 2
H10A H 0.2188 0.7449 0.5702 0.102 Uiso 0.490(6) 1 calc PR A 2
H10B H 0.1819 0.7694 0.6629 0.102 Uiso 0.490(6) 1 calc PR A 2
H10C H 0.1032 0.7412 0.5875 0.102 Uiso 0.490(6) 1 calc PR A 2
C11A C 0.1921(6) 0.5479(4) 0.6474(5) 0.064(2) Uani 0.490(6) 1 d P A 2
H11A H 0.2603 0.5495 0.6782 0.077 Uiso 0.490(6) 1 calc PR A 2
H11B H 0.1442 0.5477 0.6944 0.077 Uiso 0.490(6) 1 calc PR A 2
C12A C 0.1801(12) 0.4886(6) 0.5925(12) 0.099(5) Uani 0.490(6) 1 d P A 2
H12A H 0.1097 0.4828 0.5717 0.149 Uiso 0.490(6) 1 calc PR A 2
H12B H 0.2034 0.4545 0.6307 0.149 Uiso 0.490(6) 1 calc PR A 2
H12C H 0.2197 0.4911 0.5403 0.149 Uiso 0.490(6) 1 calc PR A 2
C9B C 0.1914(5) 0.6104(3) 0.6882(4) 0.057(2) Uani 0.510(6) 1 d P A 3
H9B1 H 0.1391 0.5955 0.7255 0.068 Uiso 0.510(6) 1 calc PR A 3
H9B2 H 0.2547 0.5898 0.7086 0.068 Uiso 0.510(6) 1 calc PR A 3
C10B C 0.2037(8) 0.6762(6) 0.7020(8) 0.079(3) Uani 0.510(6) 1 d P A 3
H10D H 0.2612 0.6903 0.6716 0.118 Uiso 0.510(6) 1 calc PR A 3
H10E H 0.2146 0.6848 0.7667 0.118 Uiso 0.510(6) 1 calc PR A 3
H10F H 0.1434 0.6971 0.6768 0.118 Uiso 0.510(6) 1 calc PR A 3
C11B C 0.1385(8) 0.5090(4) 0.5728(8) 0.063(2) Uani 0.510(6) 1 d P A 3
H11C H 0.1021 0.4981 0.6256 0.076 Uiso 0.510(6) 1 calc PR A 3
H11D H 0.097 0.4966 0.5176 0.076 Uiso 0.510(6) 1 calc PR A 3
C12B C 0.2364(9) 0.4752(6) 0.5777(10) 0.088(4) Uani 0.510(6) 1 d P A 3
H12D H 0.276 0.4894 0.5295 0.132 Uiso 0.510(6) 1 calc PR A 3
H12E H 0.2235 0.4318 0.5702 0.132 Uiso 0.510(6) 1 calc PR A 3
H12F H 0.2732 0.4825 0.6364 0.132 Uiso 0.510(6) 1 calc PR A 3
C13A C 0.3751(13) 0.6808(9) 0.2873(9) 0.068(5) Uani 0.610(9) 1 d P A 1
H13A H 0.3386 0.6504 0.2485 0.082 Uiso 0.610(9) 1 calc PR A 1
H13B H 0.3305 0.7162 0.2908 0.082 Uiso 0.610(9) 1 calc PR A 1
C14A C 0.467(2) 0.7010(13) 0.2401(17) 0.098(8) Uani 0.610(9) 1 d P A 1
H14A H 0.5048 0.7306 0.278 0.146 Uiso 0.610(9) 1 calc PR A 1
H14B H 0.4448 0.7193 0.1818 0.146 Uiso 0.610(9) 1 calc PR A 1
H14C H 0.5088 0.6658 0.2305 0.146 Uiso 0.610(9) 1 calc PR A 1
C15A C 0.4994(5) 0.6012(4) 0.4107(5) 0.074(2) Uani 0.610(9) 1 d P A 1
H15A H 0.5559 0.62 0.3826 0.088 Uiso 0.610(9) 1 calc PR A 1
H15B H 0.5205 0.5933 0.475 0.088 Uiso 0.610(9) 1 calc PR A 1
C16A C 0.4699(12) 0.5427(7) 0.3631(13) 0.102(5) Uani 0.610(9) 1 d P A 1
H16A H 0.4129 0.5249 0.3904 0.152 Uiso 0.610(9) 1 calc PR A 1
H16B H 0.5262 0.5145 0.369 0.152 Uiso 0.610(9) 1 calc PR A 1
H16C H 0.4513 0.5508 0.2991 0.152 Uiso 0.610(9) 1 calc PR A 1
C17A C 0.4492(10) 0.7193(5) 0.4680(7) 0.074(4) Uani 0.610(9) 1 d P A 1
H17A H 0.4781 0.7062 0.5283 0.089 Uiso 0.610(9) 1 calc PR A 1
H17B H 0.5038 0.737 0.4359 0.089 Uiso 0.610(9) 1 calc PR A 1
C18A C 0.3714(8) 0.7684(4) 0.4802(6) 0.094(3) Uani 0.610(9) 1 d P A 1
H18A H 0.3368 0.7785 0.4214 0.14 Uiso 0.610(9) 1 calc PR A 1
H18B H 0.4046 0.8045 0.5064 0.14 Uiso 0.610(9) 1 calc PR A 1
H18C H 0.3229 0.7536 0.5206 0.14 Uiso 0.610(9) 1 calc PR A 1
C13B C 0.367(2) 0.6840(12) 0.2987(17) 0.067(7) Uani 0.390(9) 1 d P A 2
H13C H 0.329 0.6547 0.2588 0.081 Uiso 0.390(9) 1 calc PR A 2
H13D H 0.3207 0.7177 0.3094 0.081 Uiso 0.390(9) 1 calc PR A 2
C14B C 0.450(3) 0.7093(16) 0.2474(18) 0.056(5) Uani 0.390(9) 1 d P A 2
H14D H 0.4933 0.7353 0.2874 0.085 Uiso 0.390(9) 1 calc PR A 2
H14E H 0.4218 0.7329 0.1957 0.085 Uiso 0.390(9) 1 calc PR A 2
H14F H 0.4899 0.6759 0.2258 0.085 Uiso 0.390(9) 1 calc PR A 2
C15B C 0.4612(19) 0.5738(8) 0.353(2) 0.081(6) Uani 0.390(9) 1 d P A 2
H15C H 0.414 0.5543 0.307 0.097 Uiso 0.390(9) 1 calc PR A 2
H15D H 0.5218 0.5852 0.3236 0.097 Uiso 0.390(9) 1 calc PR A 2
C16B C 0.4880(11) 0.5308(6) 0.4279(13) 0.093(5) Uani 0.390(9) 1 d P A 2
H16D H 0.5259 0.5521 0.4775 0.139 Uiso 0.390(9) 1 calc PR A 2
H16E H 0.5288 0.498 0.4063 0.139 Uiso 0.390(9) 1 calc PR A 2
H16F H 0.427 0.5139 0.4495 0.139 Uiso 0.390(9) 1 calc PR A 2
C17B C 0.4964(8) 0.6847(6) 0.4530(7) 0.058(3) Uani 0.390(9) 1 d P A 2
H17C H 0.5267 0.6606 0.5043 0.069 Uiso 0.390(9) 1 calc PR A 2
H17D H 0.5475 0.6922 0.4102 0.069 Uiso 0.390(9) 1 calc PR A 2
C18B C 0.4558(17) 0.7434(8) 0.4856(13) 0.080(5) Uani 0.390(9) 1 d P A 2
H18D H 0.4308 0.768 0.4336 0.12 Uiso 0.390(9) 1 calc PR A 2
H18E H 0.5089 0.7654 0.521 0.12 Uiso 0.390(9) 1 calc PR A 2
H18F H 0.4011 0.7351 0.5234 0.12 Uiso 0.390(9) 1 calc PR A 2
Ni2 Ni 0.22503(3) 0.396996(18) 0.01728(2) 0.04120(12) Uani 1 1 d . C .
P3 P 0.26214(6) 0.48985(4) -0.01577(6) 0.0512(2) Uani 1 1 d . . .
P4 P 0.18230(7) 0.30275(4) 0.03398(6) 0.0555(2) Uani 1 1 d . . .
F5 F 0.13595(16) 0.39663(10) -0.08384(14) 0.0695(6) Uani 1 1 d . . .
F6 F 0.44914(16) 0.37363(11) 0.03577(14) 0.0597(8) Uani 0.873(5) 1 d P . .
F6B F 0.1908(10) 0.4105(9) 0.2212(10) 0.069(6) Uani 0.127(5) 1 d P B 2
F7 F 0.57758(14) 0.36680(10) 0.18168(15) 0.0688(6) Uani 1 1 d . C .
F8 F 0.32074(18) 0.41039(12) 0.36631(13) 0.0784(7) Uani 1 1 d . C .
C19 C 0.3145(2) 0.39560(13) 0.12140(19) 0.0402(7) Uani 1 1 d . . .
C20 C 0.4141(2) 0.38292(14) 0.1172(2) 0.0433(7) Uani 1 1 d . C .
C21 C 0.4807(2) 0.37957(15) 0.1927(2) 0.0483(8) Uani 1 1 d . . .
C22 C 0.4525(3) 0.38846(15) 0.2778(2) 0.0526(8) Uani 1 1 d . C .
H22 H 0.4983 0.386 0.3299 0.063 Uiso 1 1 calc R . .
C23 C 0.3535(3) 0.40119(16) 0.2827(2) 0.0527(8) Uani 1 1 d . . .
C24 C 0.2854(2) 0.40501(16) 0.2088(2) 0.0491(8) Uani 1 1 d . C 1
H24 H 0.2178 0.4141 0.2168 0.059 Uiso 1 1 calc R C 1
C25A C 0.1569(17) 0.5268(8) -0.0736(10) 0.085(4) Uani 0.571(9) 1 d P D 2
C26C C 0.1979(14) 0.5953(8) -0.1058(15) 0.114(7) Uani 0.3 1 d P D 2
H26A H 0.1526 0.611 -0.1556 0.171 Uiso 0.3 1 calc PR D 2
H26B H 0.2651 0.5912 -0.1259 0.171 Uiso 0.3 1 calc PR D 2
H26C H 0.1996 0.6234 -0.0547 0.171 Uiso 0.3 1 calc PR D 2
C26A C 0.0553(13) 0.5184(9) -0.0242(14) 0.091(5) Uani 0.3 1 d P . 2
C27A C 0.3138(13) 0.5394(6) 0.0807(7) 0.110(5) Uani 0.571(9) 1 d P D 2
H27A H 0.2682 0.5379 0.1295 0.132 Uiso 0.571(9) 1 calc PR D 2
H27B H 0.3792 0.5233 0.1052 0.132 Uiso 0.571(9) 1 calc PR D 2
C28A C 0.3268(12) 0.6051(4) 0.0524(7) 0.154(6) Uani 0.571(9) 1 d P D 2
H28A H 0.3585 0.6063 -0.0045 0.231 Uiso 0.571(9) 1 calc PR D 2
H28B H 0.3688 0.6264 0.0993 0.231 Uiso 0.571(9) 1 calc PR D 2
H28C H 0.2613 0.6247 0.0441 0.231 Uiso 0.571(9) 1 calc PR D 2
C29A C 0.3616(8) 0.4913(5) -0.0898(8) 0.088(3) Uani 0.571(9) 1 d P D 2
H29A H 0.3647 0.5321 -0.1167 0.106 Uiso 0.571(9) 1 calc PR D 2
H29B H 0.4257 0.484 -0.0536 0.106 Uiso 0.571(9) 1 calc PR D 2
C30A C 0.349(3) 0.4416(16) -0.1708(19) 0.135(10) Uani 0.571(9) 1 d P D 2
H30A H 0.3484 0.4009 -0.1449 0.202 Uiso 0.571(9) 1 calc PR D 2
H30B H 0.405 0.4452 -0.2086 0.202 Uiso 0.571(9) 1 calc PR D 2
H30C H 0.2863 0.4488 -0.2077 0.202 Uiso 0.571(9) 1 calc PR D 2
C25B C 0.1559(19) 0.5410(11) -0.0338(19) 0.113(9) Uani 0.429(9) 1 d P D 3
H25A H 0.1822 0.581 -0.0497 0.136 Uiso 0.429(9) 1 calc PR D 3
H25B H 0.1141 0.5263 -0.0874 0.136 Uiso 0.429(9) 1 calc PR D 3
C26B C 0.0974(14) 0.5493(8) 0.0303(13) 0.128(6) Uani 0.429(9) 1 d P D 3
H26D H 0.0864 0.5107 0.0602 0.192 Uiso 0.429(9) 1 calc PR D 3
H26E H 0.0333 0.5655 0.0046 0.192 Uiso 0.429(9) 1 calc PR D 3
H26F H 0.1283 0.578 0.0744 0.192 Uiso 0.429(9) 1 calc PR D 3
C27B C 0.3563(17) 0.5328(7) 0.0377(14) 0.150(10) Uani 0.429(9) 1 d P D 3
H27C H 0.4174 0.5085 0.0518 0.18 Uiso 0.429(9) 1 calc PR D 3
H27D H 0.3724 0.5679 0.0003 0.18 Uiso 0.429(9) 1 calc PR D 3
C28B C 0.312(4) 0.5530(10) 0.1229(11) 0.48(4) Uani 0.429(9) 1 d P D 3
H28D H 0.3661 0.5612 0.1699 0.722 Uiso 0.429(9) 1 calc PR D 3
H28E H 0.2691 0.521 0.1434 0.722 Uiso 0.429(9) 1 calc PR D 3
H28F H 0.2729 0.5898 0.1107 0.722 Uiso 0.429(9) 1 calc PR D 3
C29B C 0.2937(17) 0.4900(9) -0.1382(11) 0.131(7) Uani 0.429(9) 1 d P D 3
H29C H 0.2334 0.4765 -0.1757 0.157 Uiso 0.429(9) 1 calc PR D 3
H29D H 0.3061 0.5325 -0.1551 0.157 Uiso 0.429(9) 1 calc PR D 3
C30B C 0.359(4) 0.462(2) -0.158(2) 0.17(2) Uani 0.429(9) 1 d P D 3
H30D H 0.4204 0.4751 -0.1236 0.258 Uiso 0.429(9) 1 calc PR D 3
H30E H 0.366 0.4674 -0.2229 0.258 Uiso 0.429(9) 1 calc PR D 3
H30F H 0.347 0.4192 -0.146 0.258 Uiso 0.429(9) 1 calc PR D 3
C31 C 0.1865(4) 0.2614(2) -0.0717(3) 0.0876(15) Uani 1 1 d . D .
H31A H 0.1588 0.2204 -0.0644 0.105 Uiso 1 1 calc R . .
H31B H 0.1437 0.2823 -0.1195 0.105 Uiso 1 1 calc R . .
C32 C 0.2906(4) 0.2558(3) -0.1014(4) 0.113(2) Uani 1 1 d . . .
H32A H 0.3192 0.2962 -0.1073 0.169 Uiso 1 1 calc R D .
H32B H 0.2879 0.2351 -0.1598 0.169 Uiso 1 1 calc R . .
H32C H 0.3322 0.2326 -0.0565 0.169 Uiso 1 1 calc R . .
C33 C 0.0497(3) 0.2988(2) 0.0535(4) 0.0889(14) Uani 1 1 d . D .
H33A H 0.0095 0.3163 0.0009 0.107 Uiso 1 1 calc R . .
H33B H 0.03 0.256 0.059 0.107 Uiso 1 1 calc R . .
C34 C 0.0270(5) 0.3335(3) 0.1402(5) 0.122(2) Uani 1 1 d . . .
H34A H 0.0641 0.315 0.1928 0.184 Uiso 1 1 calc R D .
H34B H -0.0447 0.3315 0.1474 0.184 Uiso 1 1 calc R . .
H34C H 0.0472 0.3758 0.1352 0.184 Uiso 1 1 calc R . .
C35 C 0.2473(3) 0.25715(18) 0.1214(3) 0.0727(11) Uani 1 1 d . D .
H35A H 0.3194 0.2586 0.113 0.087 Uiso 1 1 calc R . .
H35B H 0.2381 0.2762 0.1803 0.087 Uiso 1 1 calc R . .
C36 C 0.2166(4) 0.1907(2) 0.1267(4) 0.0959(16) Uani 1 1 d . . .
H36A H 0.1452 0.1881 0.1349 0.144 Uiso 1 1 calc R D .
H36B H 0.2549 0.1713 0.1779 0.144 Uiso 1 1 calc R . .
H36C H 0.2301 0.17 0.0707 0.144 Uiso 1 1 calc R . .
H7A H 0.032 0.6611 0.5204 0.082(13) Uiso 1 1 d . . .
H7B H 0.021(4) 0.597(2) 0.493(4) 0.112(19) Uiso 1 1 d . . .

loop_
_atom_site_aniso_label
_atom_site_aniso_U_11
_atom_site_aniso_U_22
_atom_site_aniso_U_33
_atom_site_aniso_U_23
_atom_site_aniso_U_13
_atom_site_aniso_U_12
Ni1 0.0335(2) 0.0532(2) 0.0293(2) -0.00009(16) -0.01215(15) -0.00206(16)
P1A 0.0400(13) 0.054(2) 0.0334(11) 0.0070(14) -0.0066(8) -0.0078(14)
P1B 0.0340(12) 0.0446(17) 0.0329(10) 0.0063(12) -0.0042(8) -0.0071(12)
P2 0.0397(5) 0.0860(7) 0.0558(5) 0.0218(5) -0.0099(4) -0.0147(4)
F1 0.0406(10) 0.0963(15) 0.0357(9) 0.0055(9) -0.0168(8) -0.0033(9)
F2 0.0749(14) 0.0694(14) 0.0656(13) -0.0091(11) -0.0213(11) 0.0114(11)
F3 0.0707(13) 0.0847(16) 0.0661(13) 0.0065(11) -0.0325(11) 0.0165(12)
F4 0.137(2) 0.0703(15) 0.0724(15) 0.0057(12) -0.0599(15) -0.0362(15)
C1 0.0338(15) 0.0584(18) 0.0263(13) 0.0024(12) -0.0073(11) -0.0077(13)
C2 0.0409(16) 0.0566(19) 0.0359(15) -0.0024(14) -0.0091(12) -0.0042(14)
C3 0.0468(18) 0.073(2) 0.0421(17) 0.0128(16) -0.0151(14) 0.0023(16)
C4 0.061(2) 0.081(3) 0.0431(19) 0.0082(17) -0.0301(17) -0.0217(19)
C5 0.074(2) 0.065(2) 0.0445(19) 0.0070(16) -0.0260(17) -0.0270(19)
C6 0.059(2) 0.062(2) 0.0372(16) 0.0046(15) -0.0163(14) -0.0148(16)
C7 0.0413(18) 0.069(2) 0.056(2) 0.0138(18) -0.0035(16) -0.0081(16)
C8 0.055(2) 0.099(3) 0.078(3) 0.021(2) 0.013(2) 0.006(2)
C9A 0.053(5) 0.090(6) 0.034(4) -0.001(5) -0.012(4) -0.007(4)
C10A 0.077(5) 0.058(5) 0.067(5) -0.017(4) -0.005(4) 0.003(4)
C11A 0.070(5) 0.069(5) 0.050(4) 0.022(4) -0.007(4) -0.002(4)
C12A 0.116(16) 0.064(11) 0.111(11) 0.017(8) -0.028(11) -0.010(10)
C9B 0.048(4) 0.084(5) 0.038(3) -0.002(3) -0.001(3) -0.009(3)
C10B 0.071(6) 0.085(7) 0.079(8) -0.029(7) -0.002(6) -0.008(5)
C11B 0.063(6) 0.051(6) 0.076(6) 0.005(4) 0.014(5) -0.004(4)
C12B 0.089(9) 0.056(6) 0.118(9) 0.016(5) 0.003(7) 0.017(6)
C13A 0.065(9) 0.121(12) 0.017(3) 0.018(5) -0.010(4) -0.018(7)
C14A 0.082(11) 0.135(18) 0.079(10) -0.001(9) 0.030(7) -0.038(11)
C15A 0.044(3) 0.119(7) 0.058(4) -0.002(4) 0.004(3) -0.013(4)
C16A 0.080(7) 0.135(14) 0.092(10) -0.036(13) 0.022(7) 0.005(10)
C17A 0.081(7) 0.086(10) 0.051(5) 0.003(6) -0.014(5) -0.042(8)
C18A 0.120(8) 0.070(5) 0.089(6) -0.011(4) 0.000(5) -0.036(5)
C13B 0.059(11) 0.064(11) 0.083(15) -0.018(9) 0.030(9) -0.021(8)
C14B 0.070(13) 0.070(9) 0.030(7) 0.010(6) 0.009(8) -0.002(9)
C15B 0.068(9) 0.088(13) 0.088(11) -0.013(13) 0.014(8) 0.005(10)
C16B 0.092(10) 0.062(7) 0.121(13) -0.011(9) -0.007(9) 0.022(6)
C17B 0.047(6) 0.077(8) 0.049(5) -0.011(5) 0.000(4) -0.006(5)
C18B 0.077(11) 0.067(11) 0.094(11) -0.037(8) -0.003(8) -0.023(9)
Ni2 0.0338(2) 0.0548(2) 0.0322(2) 0.00039(16) -0.01302(15) -0.00356(16)
P3 0.0466(5) 0.0585(5) 0.0460(5) 0.0050(4) -0.0101(4) -0.0038(4)
P4 0.0560(5) 0.0562(5) 0.0508(5) -0.0018(4) -0.0155(4) -0.0099(4)
F5 0.0661(13) 0.0770(14) 0.0574(12) 0.0037(10) -0.0413(10) -0.0092(11)
F6 0.0456(13) 0.0871(18) 0.0452(13) -0.0029(11) -0.0029(9) 0.0083(11)
F6B 0.035(8) 0.130(16) 0.044(9) 0.000(9) 0.015(6) 0.017(9)
F7 0.0386(10) 0.0922(16) 0.0717(14) 0.0038(12) -0.0183(9) 0.0078(10)
F8 0.0843(16) 0.1169(19) 0.0323(10) -0.0040(11) -0.0058(10) 0.0050(14)
C19 0.0375(16) 0.0466(17) 0.0340(15) 0.0007(12) -0.0110(12) -0.0031(12)
C20 0.0411(16) 0.0511(18) 0.0354(16) 0.0004(13) -0.0099(13) -0.0020(13)
C21 0.0350(16) 0.0524(18) 0.0541(19) 0.0050(15) -0.0157(14) -0.0001(13)
C22 0.055(2) 0.059(2) 0.0392(17) 0.0021(14) -0.0230(15) -0.0036(16)
C23 0.061(2) 0.064(2) 0.0313(16) -0.0003(14) -0.0075(14) -0.0031(16)
C24 0.0411(17) 0.066(2) 0.0384(16) 0.0005(14) -0.0072(13) -0.0009(15)
C25A 0.090(8) 0.075(9) 0.084(7) 0.019(6) -0.024(7) 0.026(6)
C26C 0.088(12) 0.096(13) 0.153(18) 0.028(12) -0.019(12) 0.032(10)
C26A 0.077(11) 0.102(14) 0.093(13) 0.028(10) 0.008(9) 0.023(10)
C27A 0.223(15) 0.070(6) 0.035(5) -0.013(5) 0.005(6) -0.005(7)
C28A 0.297(19) 0.074(7) 0.086(7) -0.020(5) -0.014(9) -0.039(8)
C29A 0.071(5) 0.105(7) 0.092(7) 0.030(6) 0.023(5) -0.011(5)
C30A 0.19(2) 0.14(2) 0.080(9) -0.015(10) 0.046(11) 0.007(17)
C25B 0.065(9) 0.070(11) 0.20(3) 0.021(16) 0.005(18) 0.016(8)
C26B 0.118(14) 0.106(12) 0.162(18) 0.014(11) 0.030(13) 0.031(10)
C27B 0.21(2) 0.087(10) 0.127(15) 0.044(10) -0.138(15) -0.085(13)
C28B 1.28(13) 0.125(17) 0.035(9) -0.031(10) 0.04(3) -0.17(4)
C29B 0.157(17) 0.156(16) 0.082(10) 0.058(11) 0.030(11) 0.001(13)
C30B 0.29(5) 0.15(3) 0.11(2) 0.04(2) 0.15(3) 0.09(3)
C31 0.114(4) 0.067(3) 0.074(3) -0.016(2) -0.040(3) -0.003(3)
C32 0.116(5) 0.133(5) 0.086(4) -0.045(3) -0.004(3) 0.034(4)
C33 0.070(3) 0.082(3) 0.114(4) 0.009(3) 0.003(3) -0.029(2)
C34 0.109(4) 0.102(4) 0.163(6) 0.012(4) 0.048(4) -0.007(3)
C35 0.092(3) 0.058(2) 0.064(2) 0.0046(18) -0.022(2) -0.001(2)
C36 0.109(4) 0.062(3) 0.113(4) 0.017(3) -0.014(3) -0.003(3)

loop_
_atom_type_symbol
_atom_type_description
_atom_type_scat_dispersion_real
_atom_type_scat_dispersion_imag
_atom_type_scat_source
C C 0.0033 0.0016 'International Tables Vol C Tables 4.2.6.8 and 6.1.1.4'
H H 0 0 'International Tables Vol C Tables 4.2.6.8 and 6.1.1.4'
F F 0.0171 0.0103 'International Tables Vol C Tables 4.2.6.8 and 6.1.1.4'
P P 0.1023 0.0942 'International Tables Vol C Tables 4.2.6.8 and 6.1.1.4'
Ni Ni 0.3393 1.1124 'International Tables Vol C Tables 4.2.6.8 and 6.1.1.4'

loop_
_geom_angle_atom_site_label_1
_geom_angle_atom_site_label_2
_geom_angle_atom_site_label_3
_geom_angle
_geom_angle_site_symmetry_3
F1 Ni1 C1 175.16(12) .
F1 Ni1 P1A 85.34(12) .
C1 Ni1 P1A 94.79(14) .
F1 Ni1 P2 86.78(7) .
C1 Ni1 P2 94.22(9) .
P1A Ni1 P2 164.15(13) .
F1 Ni1 P1B 89.91(11) .
C1 Ni1 P1B 89.13(12) .
P1A Ni1 P1B 14.06(10) .
P2 Ni1 P1B 176.65(9) .
C11A P1A C9A 104.4(4) .
C11A P1A C7 107.0(4) .
C9A P1A C7 102.2(4) .
C11A P1A Ni1 110.7(3) .
C9A P1A Ni1 110.1(4) .
C7 P1A Ni1 121.0(2) .
C7 P1B C9B 107.5(3) .
C7 P1B C11B 102.1(4) .
C9B P1B C11B 104.0(5) .
C7 P1B Ni1 117.4(2) .
C9B P1B Ni1 111.5(3) .
C11B P1B Ni1 113.2(4) .
C17B P2 C15A 70.2(5) .
C17B P2 C13B 107.9(10) .
C15A P2 C13B 118.2(11) .
C17B P2 C13A 107.3(7) .
C15A P2 C13A 112.0(7) .
C13B P2 C13A 6.3(16) .
C17B P2 C17A 32.0(5) .
C15A P2 C17A 101.8(5) .
C13B P2 C17A 97.6(9) .
C13A P2 C17A 100.4(7) .
C17B P2 C15B 102.1(9) .
C15A P2 C15B 34.2(8) .
C13B P2 C15B 97.4(12) .
C13A P2 C15B 91.5(10) .
C17A P2 C15B 134.1(9) .
C17B P2 Ni1 119.2(4) .
C15A P2 Ni1 114.0(2) .
C13B P2 Ni1 118.3(10) .
C13A P2 Ni1 122.6(6) .
C17A P2 Ni1 101.9(4) .
C15B P2 Ni1 108.4(7) .
C2 C1 C6 115.7(3) .
C2 C1 Ni1 123.5(2) .
C6 C1 Ni1 120.7(2) .
F2 C2 C1 119.4(3) .
F2 C2 C3 117.6(3) .
C1 C2 C3 123.0(3) .
F3 C3 C4 119.2(3) .
F3 C3 C2 118.9(3) .
C4 C3 C2 122.0(3) .
C5 C4 C3 115.4(3) .
F4 C5 C4 118.0(3) .
F4 C5 C6 117.7(3) .
C4 C5 C6 124.3(3) .
C5 C6 C1 119.7(3) .
C8 C7 P1B 116.4(3) .
C8 C7 P1A 120.3(3) .
P1B C7 P1A 17.38(10) .
C10A C9A P1A 114.8(6) .
C12A C11A P1A 112.8(7) .
C10B C9B P1B 112.3(7) .
C12B C11B P1B 111.7(9) .
C14A C13A P2 117.3(12) .
C16A C15A P2 108.1(8) .
C18A C17A P2 114.5(7) .
C14B C13B P2 118(2) .
C16B C15B P2 109.7(15) .
C18B C17B P2 105.2(9) .
F5 Ni2 C19 178.59(12) .
F5 Ni2 P3 88.03(7) .
C19 Ni2 P3 93.35(9) .
F5 Ni2 P4 85.95(7) .
C19 Ni2 P4 92.69(9) .
P3 Ni2 P4 173.42(4) .
C27B P3 C25A 119.3(9) .
C27B P3 C29A 73.6(10) .
C25A P3 C29A 107.2(8) .
C27B P3 C25B 105.1(11) .
C25A P3 C25B 21.4(9) .
C29A P3 C25B 120.8(10) .
C27B P3 C27A 28.5(11) .
C25A P3 C27A 108.9(7) .
C29A P3 C27A 102.1(6) .
C25B P3 C27A 89.1(10) .
C27B P3 C29B 103.0(11) .
C25A P3 C29B 76.8(9) .
C29A P3 C29B 34.8(6) .
C25B P3 C29B 95.4(10) .
C27A P3 C29B 128.8(8) .
C27B P3 Ni2 126.1(5) .
C25A P3 Ni2 110.6(7) .
C29A P3 Ni2 110.5(3) .
C25B P3 Ni2 115.2(9) .
C27A P3 Ni2 116.9(4) .
C29B P3 Ni2 106.9(6) .
C35 P4 C31 106.9(2) .
C35 P4 C33 106.0(2) .
C31 P4 C33 102.4(2) .
C35 P4 Ni2 119.90(13) .
C31 P4 Ni2 110.70(17) .
C33 P4 Ni2 109.42(16) .
C20 C19 C24 114.9(3) .
C20 C19 Ni2 121.6(2) .
C24 C19 Ni2 123.4(2) .
F6 C20 C21 118.0(3) .
F6 C20 C19 119.1(2) .
C21 C20 C19 122.8(3) .
F7 C21 C22 119.2(3) .
F7 C21 C20 118.5(3) .
C22 C21 C20 122.3(3) .
C21 C22 C23 115.3(3) .
C22 C23 F8 118.0(3) .
C22 C23 C24 123.8(3) .
F8 C23 C24 118.3(3) .
C23 C24 C19 120.8(3) .
C26A C25A C26C 122.6(14) .
C26A C25A P3 113.2(12) .
C26C C25A P3 106.3(13) .
C25A C26A C26A 161(2) 3_565
C28A C27A P3 112.7(8) .
C30A C29A P3 113.8(14) .
C26B C25B P3 120(2) .
C28B C27B P3 103(2) .
C30B C29B P3 119(2) .
C32 C31 P4 113.1(3) .
C34 C33 P4 111.8(4) .
C36 C35 P4 117.2(3) .

loop_
_geom_bond_atom_site_label_1
_geom_bond_atom_site_label_2
_geom_bond_distance
_geom_bond_site_symmetry_2
Ni1 F1 1.8422(16) .
Ni1 C1 1.878(3) .
Ni1 P1A 2.113(4) .
Ni1 P2 2.1799(10) .
Ni1 P1B 2.273(4) .
P1A C11A 1.817(8) .
P1A C9A 1.822(12) .
P1A C7 1.874(5) .
P1B C7 1.781(5) .
P1B C9B 1.812(7) .
P1B C11B 1.839(11) .
P2 C17B 1.675(10) .
P2 C15A 1.721(7) .
P2 C13B 1.74(3) .
P2 C13A 1.845(13) .
P2 C17A 1.944(10) .
P2 C15B 2.026(18) .
F2 C2 1.336(4) .
F3 C3 1.358(4) .
F4 C5 1.369(4) .
C1 C2 1.375(4) .
C1 C6 1.406(4) .
C2 C3 1.376(4) .
C3 C4 1.372(5) .
C4 C5 1.369(5) .
C5 C6 1.382(4) .
C7 C8 1.508(5) .
C9A C10A 1.487(14) .
C11A C12A 1.545(17) .
C9B C10B 1.478(14) .
C11B C12B 1.510(13) .
C13A C14A 1.53(4) .
C15A C16A 1.512(18) .
C17A C18A 1.530(16) .
C13B C14B 1.52(5) .
C15B C16B 1.49(3) .
C17B C18B 1.51(2) .
Ni2 F5 1.8406(17) .
Ni2 C19 1.878(3) .
Ni2 P3 2.1804(10) .
Ni2 P4 2.1829(10) .
P3 C27B 1.722(11) .
P3 C25A 1.790(17) .
P3 C29A 1.805(9) .
P3 C25B 1.82(2) .
P3 C27A 1.890(12) .
P3 C29B 1.905(15) .
P4 C35 1.810(4) .
P4 C31 1.824(4) .
P4 C33 1.833(5) .
F6 C20 1.352(4) .
F7 C21 1.357(4) .
F8 C23 1.370(4) .
C19 C20 1.376(4) .
C19 C24 1.404(4) .
C20 C21 1.376(4) .
C21 C22 1.367(5) .
C22 C23 1.369(5) .
C23 C24 1.371(4) .
C25A C26A 1.62(3) .
C25A C26C 1.70(3) .
C26A C26A 1.89(4) 3_565
C27A C28A 1.527(16) .
C29A C30A 1.63(3) .
C25B C26B 1.30(3) .
C27B C28B 1.51(4) .
C29B C30B 1.14(5) .
C31 C32 1.509(7) .
C33 C34 1.554(8) .
C35 C36 1.532(6) .
